data_7249117
loop_
_publ_author_name
'Hoser, Anna'
'Zwolenik, Aleksandra'
'Makal, Anna'

_publ_section_title
;
 On the importance of low-frequency modes in predicting pressure-induced
 phase transitions.
;
_journal_issue 31
_journal_name_full 'Physical chemistry chemical physics : PCCP'
_journal_page_first 20745
_journal_page_last 20749
_journal_paper_doi 10.1039/d4cp02368d
_journal_volume 26
_journal_year 2024
_chemical_formula_moiety '2(C10 H7 O)'
_chemical_formula_sum 'C20 H14 O2'
_chemical_formula_weight 286.31
_space_group_crystal_system monoclinic
_space_group_IT_number 14
_space_group_name_Hall '-P 2ybc'
_space_group_name_H-M_alt 'P 1 21/c 1'
_atom_sites_solution_hydrogens geom
_audit_creation_date 2024-01-25
_audit_creation_method
;
Olex2 1.5-alpha
(compiled 2023.11.24 svn.r209d9fb for OlexSys, GUI svn.r6869)
;
_audit_update_record
;
2024-02-13 deposited with the CCDC.	2024-07-24 downloaded from the CCDC.
;
_cell_angle_alpha 90
_cell_angle_beta 95.865(2)
_cell_angle_gamma 90
_cell_formula_units_Z 4
_cell_length_a 8.02950(10)
_cell_length_b 23.1438(4)
_cell_length_c 7.45590(10)
_cell_measurement_temperature 293(2)
_cell_volume 1378.30(4)
_computing_molecular_graphics 'Olex2 1.5-alpha (Dolomanov et al., 2009)'
_computing_publication_material 'Olex2 1.5-alpha (Dolomanov et al., 2009)'
_computing_structure_refinement 'SHELXL 2013/2 (Sheldrick, 2015)'
_diffrn_ambient_temperature 293(2)
_diffrn_measured_fraction_theta_full 1.000
_diffrn_measured_fraction_theta_max 0.982
_diffrn_radiation_type CuK\a
_diffrn_radiation_wavelength 1.54184
_diffrn_reflns_av_R_equivalents 0.0423
_diffrn_reflns_av_unetI/netI 0.0324
_diffrn_reflns_Laue_measured_fraction_full 1.000
_diffrn_reflns_Laue_measured_fraction_max 0.982
_diffrn_reflns_limit_h_max 10
_diffrn_reflns_limit_h_min -10
_diffrn_reflns_limit_k_max 29
_diffrn_reflns_limit_k_min -29
_diffrn_reflns_limit_l_max 7
_diffrn_reflns_limit_l_min -9
_diffrn_reflns_number 16650
_diffrn_reflns_point_group_measured_fraction_full 1.000
_diffrn_reflns_point_group_measured_fraction_max 0.982
_diffrn_reflns_theta_full 67.684
_diffrn_reflns_theta_max 78.170
_diffrn_reflns_theta_min 3.820
_exptl_absorpt_coefficient_mu 0.701
_exptl_crystal_density_diffrn 1.380
_exptl_crystal_F_000 600
_refine_diff_density_max 0.493
_refine_diff_density_min -0.285
_refine_diff_density_rms 0.054
_refine_ls_extinction_coef 0.0009(3)
_refine_ls_extinction_expression Fc^*^=kFc[1+0.001xFc^2^\l^3^/sin(2\q)]^-1/4^
_refine_ls_extinction_method SHELXL
_refine_ls_goodness_of_fit_ref 1.093
_refine_ls_hydrogen_treatment constr
_refine_ls_matrix_type full
_refine_ls_number_parameters 202
_refine_ls_number_reflns 2904
_refine_ls_number_restraints 0
_refine_ls_restrained_S_all 1.093
_refine_ls_R_factor_all 0.0522
_refine_ls_R_factor_gt 0.0467
_refine_ls_shift/su_max 0.001
_refine_ls_shift/su_mean 0.000
_refine_ls_structure_factor_coef Fsqd
_refine_ls_weighting_details
;
 w=1/[\s^2^(Fo^2^)+(0.0872P)^2^+0.2800P]
 where P=(Fo^2^+2Fc^2^)/3
;
_refine_ls_weighting_scheme calc
_refine_ls_wR_factor_gt 0.1414
_refine_ls_wR_factor_ref 0.1477
_reflns_Friedel_coverage 0.000
_reflns_number_gt 2510
_reflns_number_total 2904
_reflns_threshold_expression 'I > 2\s(I)'
_cod_data_source_file d4cp02368d2.cif
_cod_data_source_block 2pAPb_100K
_cod_depositor_comments 'Adding full bibliography for 7249110--7249118.cif.'
_cod_database_code 7249117
_shelxl_version_number 2013-2
_shelx_space_group_comment
;
The symmetry employed for this shelxl refinement is uniquely defined
by the following loop, which should always be used as a source of
symmetry information in preference to the above space-group names.
They are only intended as comments.
;
_olex2_refinement_description
;
1. Fixed Uiso
 At 1.2 times of:
  All C(H) groups
 At 1.5 times of:
  All C(H,H,H) groups
2.a Aromatic/amide H refined with riding coordinates:
 C1A(H1A), C5A(H5A), C6A(H6A), C7A(H7A), C1B(H1B), C5B(H5B), C6B(H6B), C7B(H7B)
2.b Idealised Me refined as rotating group:
 C10A(H10A,H10B,H10C), C10B(H10D,H10E,H10F)
;
_olex2_submission_special_instructions 'No special instructions were received'

loop_
_space_group_symop_operation_xyz
'x, y, z'
'-x, y+1/2, -z+1/2'
'-x, -y, -z'
'x, -y-1/2, z-1/2'

loop_
_atom_site_label
_atom_site_type_symbol
_atom_site_fract_x
_atom_site_fract_y
_atom_site_fract_z
_atom_site_U_iso_or_equiv
_atom_site_adp_type
_atom_site_occupancy
_atom_site_site_symmetry_order
_atom_site_calc_flag
_atom_site_refinement_flags_posn
_atom_site_refinement_flags_adp
_atom_site_refinement_flags_occupancy
_atom_site_disorder_assembly
_atom_site_disorder_group
O1A O 0.57841(16) 0.29405(5) 0.4889(2) 0.0523(4) Uani 1 1 d . . . . .
C1A C 0.39322(16) 0.39784(6) 0.53075(15) 0.0227(3) Uani 1 1 d . . . . .
H1A H 0.3760 0.3517 0.5313 0.027 Uiso 1 1 calc R U . . .
C2A C 0.55046(15) 0.42068(6) 0.47436(15) 0.0211(3) Uani 1 1 d . . . . .
C3A C 0.56578(14) 0.48196(5) 0.47332(15) 0.0212(3) Uani 1 1 d . . . . .
C4A C 0.71212(16) 0.50836(6) 0.41872(16) 0.0235(3) Uani 1 1 d . . . . .
C5A C 0.72673(16) 0.56967(6) 0.41976(17) 0.0263(3) Uani 1 1 d . . . . .
H5A H 0.8383 0.5895 0.3792 0.032 Uiso 1 1 calc R U . . .
C6A C 0.84059(16) 0.47361(6) 0.36435(17) 0.0261(3) Uani 1 1 d . . . . .
H6A H 0.9511 0.4933 0.3209 0.031 Uiso 1 1 calc R U . . .
C7A C 0.82628(16) 0.41430(6) 0.36621(17) 0.0259(3) Uani 1 1 d . . . . .
H7A H 0.9266 0.3885 0.3237 0.031 Uiso 1 1 calc R U . . .
C8A C 0.68499(16) 0.38656(6) 0.42179(16) 0.0227(3) Uani 1 1 d . . . . .
C9A C 0.68447(17) 0.32215(6) 0.42408(18) 0.0281(3) Uani 1 1 d . . . . .
C10A C 0.8230(2) 0.28983(7) 0.3461(3) 0.0453(4) Uani 1 1 d . . . . .
H10A H 0.9391 0.2959 0.4316 0.068 Uiso 1 1 calc R U . . .
H10B H 0.8370 0.3061 0.2123 0.068 Uiso 1 1 calc R U . . .
H10C H 0.7927 0.2442 0.3383 0.068 Uiso 1 1 calc R U . . .
O1B O 0.07045(12) 0.14582(4) 0.50642(18) 0.0406(3) Uani 1 1 d . . . . .
C1B C 0.21601(14) 0.03206(5) 0.59067(16) 0.0208(3) Uani 1 1 d . . . . .
H1B H 0.1076 0.0556 0.6238 0.025 Uiso 1 1 calc R U . . .
C2B C 0.35614(14) 0.06326(5) 0.53298(15) 0.0186(3) Uani 1 1 d . . . . .
C3B C 0.49944(14) 0.03082(5) 0.49333(15) 0.0181(3) Uani 1 1 d . . . . .
C4B C 0.64198(14) 0.05980(5) 0.43893(15) 0.0192(3) Uani 1 1 d . . . . .
C5B C 0.78254(14) 0.02629(5) 0.39586(16) 0.0208(3) Uani 1 1 d . . . . .
H5B H 0.8897 0.0480 0.3517 0.025 Uiso 1 1 calc R U . . .
C6B C 0.64297(15) 0.12003(5) 0.42940(16) 0.0217(3) Uani 1 1 d . . . . .
H6B H 0.7511 0.1420 0.3886 0.026 Uiso 1 1 calc R U . . .
C7B C 0.50582(15) 0.15187(5) 0.47207(17) 0.0219(3) Uani 1 1 d . . . . .
H7B H 0.5105 0.1984 0.4683 0.026 Uiso 1 1 calc R U . . .
C8B C 0.36136(15) 0.12433(5) 0.52002(16) 0.0206(3) Uani 1 1 d . . . . .
C9B C 0.21372(16) 0.16138(5) 0.55018(18) 0.0244(3) Uani 1 1 d . . . . .
C10B C 0.24764(17) 0.21961(6) 0.6365(2) 0.0293(3) Uani 1 1 d . . . . .
H10D H 0.3057 0.2475 0.5443 0.044 Uiso 1 1 calc R U . . .
H10E H 0.3308 0.2145 0.7593 0.044 Uiso 1 1 calc R U . . .
H10F H 0.1308 0.2386 0.6680 0.044 Uiso 1 1 calc R U . . .

loop_
_atom_site_aniso_label
_atom_site_aniso_U_11
_atom_site_aniso_U_22
_atom_site_aniso_U_33
_atom_site_aniso_U_23
_atom_site_aniso_U_13
_atom_site_aniso_U_12
O1A 0.0474(7) 0.0254(6) 0.0893(10) -0.0019(6) 0.0325(7) -0.0062(5)
C1A 0.0232(6) 0.0296(6) 0.0146(5) 0.0036(4) -0.0009(4) -0.0151(5)
C2A 0.0197(6) 0.0253(6) 0.0180(6) 0.0004(4) 0.0003(4) -0.0033(5)
C3A 0.0209(6) 0.0250(6) 0.0170(6) 0.0003(4) -0.0008(5) -0.0014(5)
C4A 0.0237(6) 0.0276(6) 0.0186(6) 0.0012(4) -0.0007(5) -0.0054(5)
C5A 0.0250(6) 0.0298(7) 0.0237(6) 0.0016(5) 0.0008(5) -0.0071(5)
C6A 0.0216(6) 0.0347(7) 0.0217(6) 0.0012(5) 0.0016(5) -0.0063(5)
C7A 0.0207(6) 0.0343(7) 0.0228(6) 0.0000(5) 0.0025(5) -0.0017(5)
C8A 0.0222(6) 0.0258(7) 0.0200(6) 0.0002(4) 0.0012(5) -0.0009(5)
C9A 0.0282(7) 0.0279(7) 0.0281(6) -0.0007(5) 0.0028(5) 0.0006(5)
C10A 0.0489(9) 0.0322(8) 0.0586(10) 0.0080(7) 0.0232(8) 0.0143(7)
O1B 0.0186(5) 0.0295(6) 0.0729(8) -0.0023(5) 0.0001(5) 0.0024(4)
C1B 0.0157(5) 0.0264(6) 0.0204(6) -0.0009(4) 0.0026(4) 0.0003(4)
C2B 0.0155(5) 0.0224(6) 0.0178(5) -0.0014(4) 0.0008(4) 0.0005(4)
C3B 0.0154(6) 0.0218(7) 0.0168(5) -0.0015(4) 0.0002(4) 0.0003(4)
C4B 0.0158(6) 0.0237(6) 0.0180(5) -0.0011(4) 0.0016(4) 0.0000(4)
C5B 0.0159(5) 0.0254(6) 0.0214(6) -0.0012(4) 0.0031(4) -0.0011(4)
C6B 0.0181(6) 0.0242(6) 0.0229(6) 0.0002(4) 0.0022(4) -0.0021(4)
C7B 0.0192(6) 0.0209(6) 0.0255(6) -0.0002(4) 0.0022(4) -0.0002(4)
C8B 0.0171(6) 0.0230(6) 0.0216(6) -0.0009(4) 0.0012(4) 0.0012(4)
C9B 0.0193(6) 0.0230(6) 0.0314(6) 0.0023(5) 0.0044(5) 0.0024(4)
C10B 0.0267(6) 0.0247(6) 0.0376(7) -0.0030(5) 0.0084(5) 0.0039(5)

loop_
_atom_type_symbol
_atom_type_description
_atom_type_scat_dispersion_real
_atom_type_scat_dispersion_imag
_atom_type_scat_source
C C 0.0181 0.0091 'International Tables Vol C Tables 4.2.6.8 and 6.1.1.4'
H H 0.0000 0.0000 'International Tables Vol C Tables 4.2.6.8 and 6.1.1.4'
O O 0.0492 0.0322 'International Tables Vol C Tables 4.2.6.8 and 6.1.1.4'

loop_
_geom_angle_atom_site_label_1
_geom_angle_atom_site_label_2
_geom_angle_atom_site_label_3
_geom_angle
_geom_angle_site_symmetry_1
_geom_angle_site_symmetry_3
_geom_angle_publ_flag
C2A C1A H1A 118.2 . . ?
C5A C1A H1A 118.2 3_666 . ?
C5A C1A C2A 123.68(12) 3_666 . ?
C3A C2A C1A 115.92(12) . . ?
C3A C2A C8A 118.83(11) . . ?
C8A C2A C1A 125.25(12) . . ?
C2A C3A C3A 120.79(14) . 3_666 ?
C4A C3A C2A 120.30(12) . . ?
C4A C3A C3A 118.91(15) . 3_666 ?
C3A C4A C5A 119.81(12) . . ?
C6A C4A C3A 119.44(12) . . ?
C6A C4A C5A 120.74(12) . . ?
C1A C5A C4A 120.87(12) 3_666 . ?
C1A C5A H5A 119.6 3_666 . ?
C4A C5A H5A 119.6 . . ?
C4A C6A H6A 119.8 . . ?
C7A C6A C4A 120.30(12) . . ?
C7A C6A H6A 119.8 . . ?
C6A C7A H7A 119.0 . . ?
C6A C7A C8A 122.00(12) . . ?
C8A C7A H7A 119.0 . . ?
C2A C8A C9A 123.22(11) . . ?
C7A C8A C2A 119.10(12) . . ?
C7A C8A C9A 117.67(12) . . ?
O1A C9A C8A 122.99(12) . . ?
O1A C9A C10A 117.71(13) . . ?
C8A C9A C10A 119.29(12) . . ?
C9A C10A H10A 109.5 . . ?
C9A C10A H10B 109.5 . . ?
C9A C10A H10C 109.5 . . ?
H10A C10A H10B 109.5 . . ?
H10A C10A H10C 109.5 . . ?
H10B C10A H10C 109.5 . . ?
C2B C1B H1B 119.3 . . ?
C5B C1B H1B 119.3 3_656 . ?
C5B C1B C2B 121.43(11) 3_656 . ?
C3B C2B C1B 117.94(11) . . ?
C8B C2B C1B 123.37(11) . . ?
C8B C2B C3B 118.65(11) . . ?
C2B C3B C3B 120.59(13) . 3_656 ?
C4B C3B C2B 119.99(11) . . ?
C4B C3B C3B 119.42(13) . 3_656 ?
C3B C4B C5B 118.98(11) . . ?
C6B C4B C3B 119.66(11) . . ?
C6B C4B C5B 121.36(11) . . ?
C1B C5B C4B 121.61(11) 3_656 . ?
C1B C5B H5B 119.2 3_656 . ?
C4B C5B H5B 119.2 . . ?
C4B C6B H6B 119.7 . . ?
C7B C6B C4B 120.62(11) . . ?
C7B C6B H6B 119.7 . . ?
C6B C7B H7B 119.5 . . ?
C6B C7B C8B 120.91(12) . . ?
C8B C7B H7B 119.5 . . ?
C2B C8B C9B 122.07(10) . . ?
C7B C8B C2B 120.11(11) . . ?
C7B C8B C9B 117.79(11) . . ?
O1B C9B C8B 122.06(12) . . ?
O1B C9B C10B 120.24(12) . . ?
C8B C9B C10B 117.70(11) . . ?
C9B C10B H10D 109.5 . . ?
C9B C10B H10E 109.5 . . ?
C9B C10B H10F 109.5 . . ?
H10D C10B H10E 109.5 . . ?
H10D C10B H10F 109.5 . . ?
H10E C10B H10F 109.5 . . ?

loop_
_geom_bond_atom_site_label_1
_geom_bond_atom_site_label_2
_geom_bond_distance
_geom_bond_site_symmetry_2
_geom_bond_publ_flag
O1A C9A 1.2108(18) . ?
C1A H1A 1.0770 . ?
C1A C2A 1.4692(16) . ?
C1A C5A 1.3044(19) 3_666 ?
C2A C3A 1.4238(18) . ?
C2A C8A 1.4250(17) . ?
C3A C3A 1.434(2) 3_666 ?
C3A C4A 1.4203(17) . ?
C4A C5A 1.4239(18) . ?
C4A C6A 1.4001(18) . ?
C5A C1A 1.3044(19) 3_666 ?
C5A H5A 1.0770 . ?
C6A H6A 1.0770 . ?
C6A C7A 1.3777(19) . ?
C7A H7A 1.0770 . ?
C7A C8A 1.4026(17) . ?
C8A C9A 1.4908(19) . ?
C9A C10A 1.5060(19) . ?
C10A H10A 1.0831 . ?
C10A H10B 1.0831 . ?
C10A H10C 1.0831 . ?
O1B C9B 1.2176(17) . ?
C1B H1B 1.0770 . ?
C1B C2B 1.4393(16) . ?
C1B C5B 1.3541(18) 3_656 ?
C2B C3B 1.4299(16) . ?
C2B C8B 1.4177(17) . ?
C3B C3B 1.430(2) 3_656 ?
C3B C4B 1.4209(16) . ?
C4B C5B 1.4326(16) . ?
C4B C6B 1.3960(18) . ?
C5B C1B 1.3541(18) 3_656 ?
C5B H5B 1.0770 . ?
C6B H6B 1.0770 . ?
C6B C7B 1.3887(17) . ?
C7B H7B 1.0770 . ?
C7B C8B 1.4015(16) . ?
C8B C9B 1.4985(16) . ?
C9B C10B 1.5063(18) . ?
C10B H10D 1.0831 . ?
C10B H10E 1.0831 . ?
C10B H10F 1.0831 . ?

loop_
_geom_torsion_atom_site_label_1
_geom_torsion_atom_site_label_2
_geom_torsion_atom_site_label_3
_geom_torsion_atom_site_label_4
_geom_torsion
_geom_torsion_site_symmetry_1
_geom_torsion_site_symmetry_2
_geom_torsion_site_symmetry_3
_geom_torsion_site_symmetry_4
_geom_torsion_publ_flag
C1A C2A C3A C3A 0.64(19) . . . 3_666 ?
C1A C2A C3A C4A -179.20(10) . . . . ?
C1A C2A C8A C7A 178.25(11) . . . . ?
C1A C2A C8A C9A -2.28(19) . . . . ?
C2A C3A C4A C5A -179.43(11) . . . . ?
C2A C3A C4A C6A 0.58(17) . . . . ?
C2A C8A C9A O1A -8.2(2) . . . . ?
C2A C8A C9A C10A 173.01(13) . . . . ?
C3A C2A C8A C7A -1.65(17) . . . . ?
C3A C2A C8A C9A 177.82(11) . . . . ?
C3A C3A C4A C5A 0.7(2) 3_666 . . . ?
C3A C3A C4A C6A -179.27(13) 3_666 . . . ?
C3A C4A C5A C1A -0.43(19) . . . 3_666 ?
C3A C4A C6A C7A -0.92(18) . . . . ?
C4A C6A C7A C8A -0.06(19) . . . . ?
C5A C1A C2A C3A -0.97(17) 3_666 . . . ?
C5A C1A C2A C8A 179.12(12) 3_666 . . . ?
C5A C4A C6A C7A 179.09(11) . . . . ?
C6A C4A C5A C1A 179.56(11) . . . 3_666 ?
C6A C7A C8A C2A 1.36(18) . . . . ?
C6A C7A C8A C9A -178.14(11) . . . . ?
C7A C8A C9A O1A 171.23(14) . . . . ?
C7A C8A C9A C10A -7.51(19) . . . . ?
C8A C2A C3A C3A -179.45(12) . . . 3_666 ?
C8A C2A C3A C4A 0.71(17) . . . . ?
C1B C2B C3B C3B 1.53(19) . . . 3_656 ?
C1B C2B C3B C4B -178.90(10) . . . . ?
C1B C2B C8B C7B 176.57(11) . . . . ?
C1B C2B C8B C9B -5.53(18) . . . . ?
C2B C3B C4B C5B -178.56(10) . . . . ?
C2B C3B C4B C6B 1.79(17) . . . . ?
C2B C8B C9B O1B -34.48(19) . . . . ?
C2B C8B C9B C10B 145.93(12) . . . . ?
C3B C2B C8B C7B -1.04(17) . . . . ?
C3B C2B C8B C9B 176.87(11) . . . . ?
C3B C3B C4B C5B 1.0(2) 3_656 . . . ?
C3B C3B C4B C6B -178.63(12) 3_656 . . . ?
C3B C4B C5B C1B -1.38(18) . . . 3_656 ?
C3B C4B C6B C7B -0.18(18) . . . . ?
C4B C6B C7B C8B -2.06(18) . . . . ?
C5B C1B C2B C3B -1.21(17) 3_656 . . . ?
C5B C1B C2B C8B -178.83(11) 3_656 . . . ?
C5B C4B C6B C7B -179.83(11) . . . . ?
C6B C4B C5B C1B 178.27(11) . . . 3_656 ?
C6B C7B C8B C2B 2.67(18) . . . . ?
C6B C7B C8B C9B -175.32(11) . . . . ?
C7B C8B C9B O1B 143.48(14) . . . . ?
C7B C8B C9B C10B -36.12(17) . . . . ?
C8B C2B C3B C3B 179.26(12) . . . 3_656 ?
C8B C2B C3B C4B -1.17(17) . . . . ?
